data_4133844
loop_
_publ_author_name
'Shi, Chao'
'Ye, Le'
'Gong, Zhi-Xin'
'Ma, Jia-Jun'
'Wang, Qin-Wen'
'Jiang, Jia-Ying'
'Hua, Miao-Miao'
'Wang, Chang-Feng'
'Yu, Hui'
'Zhang, Yi'
'Ye, Heng-Yun'

_publ_section_title
;
 Two-Dimensional Organic-Inorganic Hybrid Rare-Earth Double Perovskite
 Ferroelectrics.
;
_journal_name_full 'Journal of the American Chemical Society'
_journal_paper_doi 10.1021/jacs.9b11697
_journal_year 2019
_chemical_absolute_configuration syn
_chemical_formula_sum 'C28 H56 Ce K N12 O28'
_chemical_formula_weight 1188.06
_space_group_crystal_system monoclinic
_space_group_IT_number 4
_space_group_name_Hall 'P 2yb'
_space_group_name_H-M_alt 'P 1 21 1'
_atom_sites_solution_hydrogens mixed
_audit_creation_method SHELXL-2014/7
_cell_angle_alpha 90
_cell_angle_beta 111.9671(17)
_cell_angle_gamma 90
_cell_formula_units_Z 2
_cell_length_a 9.94644(16)
_cell_length_b 19.9635(3)
_cell_length_c 12.64102(19)
_cell_measurement_reflns_used 15929
_cell_measurement_temperature 293(2)
_cell_measurement_theta_max 30.6690
_cell_measurement_theta_min 1.9920
_cell_volume 2327.84(7)
_computing_structure_refinement 'SHELXL-2014/7 (Sheldrick, 2014)'
_diffrn_ambient_temperature 293(2)
_diffrn_measured_fraction_theta_full 0.999
_diffrn_measured_fraction_theta_max 0.873
_diffrn_measurement_device_type 'rigaku synergy'
_diffrn_radiation_type MoK\a
_diffrn_radiation_wavelength 0.71073
_diffrn_reflns_av_R_equivalents 0.0364
_diffrn_reflns_av_unetI/netI 0.0239
_diffrn_reflns_Laue_measured_fraction_full 0.999
_diffrn_reflns_Laue_measured_fraction_max 0.873
_diffrn_reflns_limit_h_max 13
_diffrn_reflns_limit_h_min -13
_diffrn_reflns_limit_k_max 26
_diffrn_reflns_limit_k_min -27
_diffrn_reflns_limit_l_max 16
_diffrn_reflns_limit_l_min -17
_diffrn_reflns_number 67215
_diffrn_reflns_point_group_measured_fraction_full 1.000
_diffrn_reflns_point_group_measured_fraction_max 0.828
_diffrn_reflns_theta_full 25.242
_diffrn_reflns_theta_max 30.011
_diffrn_reflns_theta_min 2.015
_exptl_absorpt_coefficient_mu 1.173
_exptl_absorpt_correction_T_max 1.00000
_exptl_absorpt_correction_T_min 0.63277
_exptl_absorpt_correction_type multi-scan
_exptl_crystal_colour colorless
_exptl_crystal_density_diffrn 1.695
_exptl_crystal_description block
_exptl_crystal_F_000 1218
_exptl_crystal_size_max 0.12
_exptl_crystal_size_mid 0.08
_exptl_crystal_size_min 0.07
_refine_diff_density_max 0.725
_refine_diff_density_min -0.386
_refine_diff_density_rms 0.052
_refine_ls_abs_structure_details
;
 Flack x determined using 4744 quotients [(I+)-(I-)]/[(I+)+(I-)]
 (Parsons, Flack and Wagner, Acta Cryst. B69 (2013) 249-259).
;
_refine_ls_abs_structure_Flack -0.013(4)
_refine_ls_extinction_method none
_refine_ls_goodness_of_fit_ref 1.000
_refine_ls_hydrogen_treatment constr
_refine_ls_matrix_type full
_refine_ls_number_parameters 632
_refine_ls_number_reflns 11246
_refine_ls_number_restraints 1
_refine_ls_restrained_S_all 1.000
_refine_ls_R_factor_all 0.0252
_refine_ls_R_factor_gt 0.0234
_refine_ls_shift/su_max 0.001
_refine_ls_shift/su_mean 0.000
_refine_ls_structure_factor_coef Fsqd
_refine_ls_weighting_details 'w=1/[\s^2^(Fo^2^)+(0.0369P)^2^+0.2266P] where P=(Fo^2^+2Fc^2^)/3'
_refine_ls_weighting_scheme calc
_refine_ls_wR_factor_gt 0.0577
_refine_ls_wR_factor_ref 0.0586
_reflns_Friedel_coverage 0.850
_reflns_Friedel_fraction_full 1.000
_reflns_Friedel_fraction_max 0.781
_reflns_number_gt 10723
_reflns_number_total 11246
_reflns_threshold_expression 'I > 2\s(I)'
_cod_data_source_file ja9b11697_si_002.cif
_cod_data_source_block (R3HQ)4KCe(NO3)8-293K
_cod_original_cell_volume 2327.84(6)
_cod_original_sg_symbol_H-M 'P 21'
_cod_database_code 4133844
_shelx_shelxl_version_number 2014/7
_shelx_space_group_comment
;
The symmetry employed for this shelxl refinement is uniquely defined
by the following loop, which should always be used as a source of
symmetry information in preference to the above space-group names.
They are only intended as comments.
;

loop_
_space_group_symop_operation_xyz
'x, y, z'
'-x, y+1/2, -z'

loop_
_atom_site_label
_atom_site_type_symbol
_atom_site_fract_x
_atom_site_fract_y
_atom_site_fract_z
_atom_site_U_iso_or_equiv
_atom_site_adp_type
_atom_site_occupancy
_atom_site_site_symmetry_order
_atom_site_calc_flag
_atom_site_refinement_flags_posn
_atom_site_refinement_flags_adp
_atom_site_refinement_flags_occupancy
Ce01 Ce 0.99444(2) 0.50981(2) -0.01105(2) 0.02524(5) Uani 1 1 d . . .
K02 K 0.49664(9) 0.75816(14) -0.01159(10) 0.0398(3) Uani 0.984(4) 1 d . . P
N003 N 1.2054(6) 0.4003(2) -0.0223(5) 0.0418(12) Uani 1 1 d . . .
O28 O 1.1810(3) 0.54750(14) 0.1905(2) 0.0486(6) Uani 1 1 d . . .
O27 O 1.1072(3) 0.42260(13) -0.1120(2) 0.0437(6) Uani 1 1 d . . .
O26 O 0.8985(3) 0.38657(13) -0.0058(2) 0.0443(6) Uani 1 1 d . . .
C008 C 1.4568(5) 0.5412(3) 0.8307(4) 0.0484(11) Uani 1 1 d . . .
H00A H 1.5617 0.5445 0.8602 0.058 Uiso 1 1 calc R U .
H00B H 1.4223 0.5618 0.8854 0.058 Uiso 1 1 calc R U .
N009 N 0.8511(3) 0.5034(3) -0.2742(2) 0.0392(7) Uani 1 1 d . . .
C00A C 1.4230(8) 0.4727(4) 0.6250(6) 0.0635(17) Uani 1 1 d . . .
H00C H 1.3726 0.4610 0.5454 0.076 Uiso 1 1 calc R U .
H00D H 1.5131 0.4477 0.6539 0.076 Uiso 1 1 calc R U .
O25 O 0.7038(6) 0.6679(2) -0.0104(5) 0.0754(15) Uani 1 1 d . . .
O4 O 0.6751(4) 0.20434(18) 0.4956(3) 0.0688(9) Uani 1 1 d . . .
H4C H 0.7116 0.1770 0.4626 0.083 Uiso 1 1 d R U .
N10 N 0.6933(4) 0.79025(19) 0.2581(4) 0.0449(9) Uani 1 1 d . . .
C00F C 0.6908(5) 0.2468(3) 0.6762(4) 0.0519(13) Uani 1 1 d . . .
H00E H 0.5875 0.2392 0.6593 0.062 Uiso 1 1 calc R U .
O24 O 0.7551(3) 0.46422(13) 0.0053(2) 0.0439(6) Uani 1 1 d . . .
O23 O 1.1904(4) 0.5079(3) 0.3525(2) 0.0848(10) Uani 1 1 d . . .
C00I C 0.5580(6) 0.5546(3) 0.3760(5) 0.0458(12) Uani 1 1 d . . .
H00F H 0.6024 0.5624 0.4575 0.055 Uiso 1 1 calc R U .
H00G H 0.4593 0.5713 0.3494 0.055 Uiso 1 1 calc R U .
N00J N 1.2026(5) 0.6186(2) -0.0288(4) 0.0373(11) Uani 1 1 d . . .
C00K C 1.3932(4) 0.5774(2) 0.7170(4) 0.0403(9) Uani 1 1 d . . .
H00H H 1.4178 0.6251 0.7274 0.048 Uiso 1 1 calc R U .
O22 O 0.7292(4) 0.74120(15) 0.2165(3) 0.0637(9) Uani 1 1 d . . .
O21 O 0.7872(3) 0.59640(13) -0.0991(2) 0.0427(6) Uani 1 1 d . . .
O20 O 0.5660(3) 0.80870(19) 0.2253(3) 0.0715(10) Uani 1 1 d . . .
N00P N 0.9572(3) 0.2664(2) 0.7219(3) 0.0495(9) Uani 1 1 d . . .
H00O H 1.0606 0.2737 0.7386 0.059 Uiso 1 1 calc R U .
N00Q N 0.2992(4) 0.79953(18) -0.2774(3) 0.0521(8) Uani 1 1 d . . .
N00R N 0.7823(5) 0.4027(2) 0.0059(4) 0.0400(12) Uani 1 1 d . . .
O19 O 0.7950(4) 0.4950(2) -0.3787(2) 0.0672(11) Uani 1 1 d . . .
N00T N 1.1351(3) 0.5098(3) 0.24907(19) 0.0426(5) Uani 1 1 d . . .
N00U N 0.7886(6) 0.6221(2) -0.0072(5) 0.0432(12) Uani 1 1 d . . .
N00W N 1.3317(4) 0.45442(17) 0.6908(3) 0.0449(8) Uani 1 1 d . . .
H00P H 1.3086 0.4065 0.6810 0.054 Uiso 1 1 calc R U .
C00X C 0.5503(5) 0.5044(3) 0.1615(3) 0.0634(11) Uani 1 1 d . . .
H00I H 0.4487 0.4920 0.1305 0.076 Uiso 1 1 calc R U .
H00J H 0.5923 0.4933 0.1056 0.076 Uiso 1 1 calc R U .
C00Y C 0.9349(5) 0.2589(4) 0.8310(4) 0.0699(13) Uani 1 1 d . . .
H00K H 0.9554 0.3009 0.8728 0.084 Uiso 1 1 calc R U .
H00L H 0.9993 0.2248 0.8779 0.084 Uiso 1 1 calc R U .
C00Z C 0.9107(6) 0.2042(3) 0.6541(5) 0.0645(16) Uani 1 1 d . . .
H00M H 0.9592 0.1661 0.6999 0.077 Uiso 1 1 calc R U .
H00N H 0.9380 0.2063 0.5881 0.077 Uiso 1 1 calc R U .
C010 C 0.7767(6) 0.2387(3) 0.8021(5) 0.0745(16) Uani 1 1 d . . .
H01A H 0.7723 0.1924 0.8240 0.089 Uiso 1 1 calc R U .
H01B H 0.7347 0.2665 0.8448 0.089 Uiso 1 1 calc R U .
O18 O 1.2890(5) 0.6610(2) -0.0339(4) 0.0649(13) Uani 1 1 d . . .
C013 C 0.8734(7) 0.3245(3) 0.6544(6) 0.0695(18) Uani 1 1 d . . .
H01C H 0.8816 0.3259 0.5804 0.083 Uiso 1 1 calc R U .
H01D H 0.9115 0.3661 0.6940 0.083 Uiso 1 1 calc R U .
O17 O 0.9540(3) 0.54224(14) -0.2284(2) 0.0451(6) Uani 1 1 d . . .
O16 O 0.2770(5) 0.74312(18) -0.2485(4) 0.0765(12) Uani 1 1 d . . .
O15 O 0.7032(6) 0.3611(2) 0.0211(6) 0.0817(17) Uani 1 1 d . . .
C018 C 0.1201(8) 0.2038(4) 0.3568(8) 0.109(4) Uani 1 1 d . . .
H01E H 0.0595 0.1688 0.3094 0.131 Uiso 1 1 calc R U .
H01F H 0.1284 0.1960 0.4348 0.131 Uiso 1 1 calc R U .
O14 O 1.2840(7) 0.3555(2) -0.0303(5) 0.0806(18) Uani 1 1 d . . .
O13 O 1.0820(3) 0.63341(13) -0.0252(2) 0.0477(6) Uani 1 1 d . . .
O3 O 0.3737(5) 0.1952(3) 0.4623(4) 0.1040(15) Uani 1 1 d . . .
H3C H 0.4581 0.1977 0.4613 0.125 Uiso 1 1 d R U .
C01C C 1.4121(6) 0.4690(3) 0.8142(5) 0.0693(17) Uani 1 1 d . . .
H01G H 1.4973 0.4407 0.8435 0.083 Uiso 1 1 calc R U .
H01H H 1.3507 0.4590 0.8565 0.083 Uiso 1 1 calc R U .
O12 O 1.0297(3) 0.47147(14) 0.1956(2) 0.0461(6) Uani 1 1 d . . .
C01E C 1.1951(4) 0.4939(2) 0.6483(4) 0.0546(12) Uani 1 1 d . . .
H01I H 1.1325 0.4798 0.6874 0.066 Uiso 1 1 calc R U .
H01J H 1.1446 0.4858 0.5674 0.066 Uiso 1 1 calc R U .
N01F N 0.0524(4) 0.2687(3) 0.3187(4) 0.0660(13) Uani 1 1 d . . .
H01W H -0.0388 0.2715 0.3314 0.079 Uiso 1 1 calc R U .
O11 O 1.2130(3) 0.42406(14) 0.0707(2) 0.0461(6) Uani 1 1 d . . .
C01H C 0.6422(4) 0.5912(2) 0.3158(3) 0.0454(9) Uani 1 1 d . . .
H01K H 0.6469 0.6392 0.3331 0.054 Uiso 1 1 calc R U .
C01I C 0.2673(7) 0.2007(3) 0.3507(7) 0.0676(19) Uani 1 1 d . . .
H01L H 0.2728 0.1615 0.3059 0.081 Uiso 1 1 calc R U .
C01K C 1.4552(6) 0.5465(3) 0.6351(5) 0.0477(13) Uani 1 1 d . . .
H01M H 1.4121 0.5676 0.5607 0.057 Uiso 1 1 calc R U .
H01N H 1.5591 0.5537 0.6631 0.057 Uiso 1 1 calc R U .
O10 O 0.8762(3) 0.59833(14) 0.0844(2) 0.0499(6) Uani 1 1 d . . .
C01N C 0.1532(11) 0.3235(4) 0.3839(6) 0.103(3) Uani 1 1 d . . .
H01O H 0.1054 0.3665 0.3625 0.123 Uiso 1 1 calc R U .
H01P H 0.1772 0.3171 0.4650 0.123 Uiso 1 1 calc R U .
C01O C 0.2872(6) 0.2641(4) 0.2909(7) 0.0823(19) Uani 1 1 d . . .
H01Q H 0.3782 0.2618 0.2778 0.099 Uiso 1 1 calc R U .
N01P N 0.6279(4) 0.46701(18) 0.2708(3) 0.0470(8) Uani 1 1 d . . .
H01X H 0.6228 0.4188 0.2550 0.056 Uiso 1 1 calc R U .
O9 O 0.4182(3) 0.82737(17) -0.2281(3) 0.0653(9) Uani 1 1 d . . .
C01T C 0.5573(8) 0.4813(3) 0.3522(6) 0.0586(16) Uani 1 1 d . . .
H01R H 0.6076 0.4575 0.4229 0.070 Uiso 1 1 calc R U .
H01S H 0.4580 0.4653 0.3211 0.070 Uiso 1 1 calc R U .
O8 O 1.2327(3) 0.55639(13) -0.0257(2) 0.0439(6) Uani 1 1 d . . .
C01V C 0.0249(6) 0.2797(3) 0.1991(5) 0.0785(17) Uani 1 1 d . . .
H01T H -0.0067 0.3255 0.1788 0.094 Uiso 1 1 calc R U .
H01U H -0.0519 0.2501 0.1528 0.094 Uiso 1 1 calc R U .
O2 O 1.1692(3) 0.60610(16) 0.5680(3) 0.0585(8) Uani 1 1 d . . .
H2C H 1.0802 0.5967 0.5358 0.070 Uiso 1 1 d R U .
O7 O 0.8047(3) 0.46970(13) -0.2105(2) 0.0415(5) Uani 1 1 d . . .
C01Z C 1.2291(4) 0.5688(2) 0.6692(3) 0.0383(8) Uani 1 1 d . . .
H01V H 1.1901 0.5853 0.7250 0.046 Uiso 1 1 calc R U .
C020 C 0.7832(5) 0.4880(2) 0.3221(5) 0.0604(14) Uani 1 1 d . . .
H02A H 0.8303 0.4788 0.2688 0.072 Uiso 1 1 calc R U .
H02B H 0.8325 0.4623 0.3910 0.072 Uiso 1 1 calc R U .
C022 C 0.7481(6) 0.1954(3) 0.6151(5) 0.0489(11) Uani 1 1 d . . .
H02C H 0.7273 0.1504 0.6360 0.059 Uiso 1 1 calc R U .
C023 C 0.5661(5) 0.5796(3) 0.1877(4) 0.0646(12) Uani 1 1 d . . .
H02D H 0.6216 0.6002 0.1477 0.078 Uiso 1 1 calc R U .
H02E H 0.4709 0.6003 0.1612 0.078 Uiso 1 1 calc R U .
C3 C 0.7946(4) 0.5622(2) 0.3504(3) 0.0459(10) Uani 1 1 d . . .
H3A H 0.8417 0.5841 0.3040 0.055 Uiso 1 1 calc R U .
O6 O 0.1991(4) 0.8302(2) -0.3522(3) 0.0784(11) Uani 1 1 d . . .
O5 O 0.7911(3) 0.82452(16) 0.3318(3) 0.0596(8) Uani 1 1 d . . .
C11 C 0.1575(7) 0.2669(4) 0.1762(5) 0.0912(18) Uani 1 1 d . . .
H11A H 0.1717 0.3024 0.1291 0.109 Uiso 1 1 calc R U .
H11B H 0.1487 0.2248 0.1359 0.109 Uiso 1 1 calc R U .
O1 O 0.8820(3) 0.57387(18) 0.4671(2) 0.0624(8) Uani 1 1 d . . .
H1C H 0.8532 0.5500 0.5100 0.075 Uiso 1 1 d R U .
C6 C 0.7150(7) 0.3162(3) 0.6397(6) 0.0604(18) Uani 1 1 d . . .
H6A H 0.6900 0.3493 0.6855 0.072 Uiso 1 1 calc R U .
H6B H 0.6531 0.3233 0.5605 0.072 Uiso 1 1 calc R U .
C0AA C 0.2871(10) 0.3231(4) 0.3598(9) 0.118(4) Uani 1 1 d . . .
H0AA H 0.2923 0.3636 0.3189 0.141 Uiso 1 1 calc R U .
H0AB H 0.3709 0.3220 0.4308 0.141 Uiso 1 1 calc R U .

loop_
_atom_site_aniso_label
_atom_site_aniso_U_11
_atom_site_aniso_U_22
_atom_site_aniso_U_33
_atom_site_aniso_U_23
_atom_site_aniso_U_13
_atom_site_aniso_U_12
Ce01 0.02340(7) 0.02523(7) 0.02762(8) 0.00062(18) 0.01017(5) 0.00008(10)
K02 0.0335(4) 0.0326(4) 0.0519(6) -0.0021(5) 0.0144(3) -0.0002(3)
N003 0.039(3) 0.036(2) 0.061(3) 0.008(2) 0.030(2) 0.0086(18)
O28 0.0485(15) 0.0552(16) 0.0370(14) -0.0005(11) 0.0102(11) -0.0128(12)
O27 0.0435(14) 0.0462(14) 0.0432(14) -0.0015(11) 0.0180(11) 0.0066(11)
O26 0.0442(14) 0.0373(13) 0.0533(15) 0.0008(10) 0.0206(12) 0.0000(11)
C008 0.034(2) 0.069(3) 0.035(2) -0.0016(18) 0.0046(17) -0.0042(18)
N009 0.0385(13) 0.048(2) 0.0299(11) 0.0044(18) 0.0111(9) 0.006(2)
C00A 0.059(4) 0.075(4) 0.065(4) -0.010(3) 0.033(3) 0.009(3)
O25 0.076(3) 0.053(2) 0.108(4) 0.006(2) 0.046(3) 0.033(2)
O4 0.0563(18) 0.081(2) 0.0559(19) -0.0287(16) 0.0056(15) 0.0071(16)
N10 0.050(2) 0.0387(17) 0.048(2) 0.0027(14) 0.0210(17) -0.0013(15)
C00F 0.040(2) 0.062(4) 0.058(3) -0.006(2) 0.023(2) -0.0024(19)
O24 0.0342(12) 0.0429(14) 0.0570(16) 0.0067(11) 0.0198(11) 0.0009(10)
O23 0.104(2) 0.108(2) 0.0277(12) 0.003(3) 0.0074(13) -0.026(3)
C00I 0.036(2) 0.062(3) 0.044(2) -0.009(2) 0.0200(18) 0.003(2)
N00J 0.035(2) 0.036(2) 0.038(3) 0.0043(17) 0.010(2) -0.0065(17)
C00K 0.0313(19) 0.041(2) 0.046(2) -0.0029(15) 0.0110(17) -0.0037(15)
O22 0.071(2) 0.0436(18) 0.073(2) -0.0131(15) 0.0233(18) 0.0026(14)
O21 0.0364(13) 0.0430(13) 0.0484(15) 0.0010(11) 0.0154(11) 0.0074(10)
O20 0.0424(17) 0.082(2) 0.092(3) -0.0077(19) 0.0271(17) 0.0004(16)
N00P 0.0334(15) 0.054(2) 0.057(3) -0.0131(19) 0.0125(15) -0.0050(16)
N00Q 0.055(2) 0.050(2) 0.051(2) 0.0041(15) 0.0199(17) 0.0018(16)
N00R 0.031(2) 0.042(2) 0.046(2) 0.0132(17) 0.0137(18) -0.0037(17)
O19 0.079(2) 0.087(3) 0.0263(12) 0.0036(13) 0.0097(12) -0.0070(18)
N00T 0.0450(14) 0.0480(14) 0.0306(11) 0.003(3) 0.0094(10) 0.006(3)
N00U 0.039(2) 0.029(2) 0.067(3) -0.0007(18) 0.027(2) 0.0050(17)
N00W 0.045(2) 0.0355(16) 0.0453(19) 0.0063(13) 0.0070(16) 0.0003(15)
C00X 0.064(2) 0.083(3) 0.0347(16) -0.008(3) 0.0087(15) -0.014(4)
C00Y 0.065(3) 0.091(3) 0.041(3) -0.011(2) 0.006(2) 0.008(3)
C00Z 0.042(3) 0.070(3) 0.075(4) -0.034(3) 0.015(2) 0.005(2)
C010 0.074(3) 0.103(4) 0.052(3) 0.004(3) 0.030(3) -0.004(3)
O18 0.057(3) 0.055(2) 0.089(4) 0.009(2) 0.036(3) -0.0217(19)
C013 0.079(4) 0.042(3) 0.075(4) 0.010(2) 0.016(3) -0.012(3)
O17 0.0450(15) 0.0465(13) 0.0450(14) 0.0031(11) 0.0182(12) -0.0037(12)
O16 0.084(3) 0.052(2) 0.089(3) 0.0071(19) 0.026(2) -0.0081(18)
O15 0.058(3) 0.058(3) 0.135(4) 0.024(3) 0.043(3) -0.022(2)
C018 0.053(4) 0.095(5) 0.173(9) 0.081(5) 0.034(5) 0.005(3)
O14 0.088(4) 0.068(3) 0.105(4) 0.025(3) 0.057(3) 0.052(3)
O13 0.0401(14) 0.0380(13) 0.0669(18) 0.0007(11) 0.0223(12) -0.0018(10)
O3 0.066(2) 0.141(4) 0.090(3) 0.049(3) 0.013(2) 0.024(3)
C01C 0.071(4) 0.073(3) 0.046(3) 0.030(2) 0.002(3) -0.010(3)
O12 0.0479(15) 0.0528(15) 0.0358(13) 0.0017(11) 0.0138(11) -0.0090(12)
C01E 0.0303(17) 0.042(3) 0.086(3) 0.0068(18) 0.0159(18) -0.0063(15)
N01F 0.048(2) 0.088(4) 0.057(3) 0.019(3) 0.0145(19) 0.016(2)
O11 0.0416(14) 0.0448(14) 0.0493(16) 0.0058(11) 0.0139(12) 0.0047(11)
C01H 0.046(2) 0.039(2) 0.045(2) -0.0014(16) 0.0092(16) -0.0021(16)
C01I 0.058(3) 0.051(3) 0.083(5) 0.013(3) 0.013(3) 0.011(3)
C01K 0.038(2) 0.054(3) 0.062(3) 0.017(2) 0.031(2) 0.0063(19)
O10 0.0548(17) 0.0499(16) 0.0471(16) -0.0035(12) 0.0216(13) 0.0051(13)
C01N 0.141(8) 0.090(5) 0.066(4) -0.034(4) 0.025(5) 0.010(5)
C01O 0.056(3) 0.083(4) 0.115(6) 0.025(4) 0.040(3) -0.003(3)
N01P 0.0414(18) 0.047(2) 0.053(2) -0.0151(16) 0.0172(15) -0.0066(14)
O9 0.0470(17) 0.0615(19) 0.082(2) 0.0127(16) 0.0182(16) -0.0012(14)
C01T 0.062(3) 0.063(3) 0.062(4) 0.008(2) 0.035(3) -0.013(2)
O8 0.0374(13) 0.0411(14) 0.0556(16) 0.0050(11) 0.0199(11) -0.0012(10)
C01V 0.074(4) 0.099(5) 0.047(3) 0.008(3) 0.005(3) 0.011(3)
O2 0.0409(14) 0.0662(18) 0.0552(17) 0.0209(14) 0.0030(12) -0.0073(13)
O7 0.0428(14) 0.0455(14) 0.0350(13) 0.0013(10) 0.0133(10) -0.0039(11)
C01Z 0.0282(17) 0.044(2) 0.0429(19) 0.0080(15) 0.0136(14) 0.0030(15)
C020 0.033(2) 0.061(3) 0.085(4) -0.015(2) 0.019(2) 0.0041(18)
C022 0.039(2) 0.036(2) 0.068(3) -0.0094(18) 0.016(2) -0.0017(18)
C023 0.066(3) 0.075(3) 0.040(2) 0.015(2) 0.004(2) -0.010(2)
C3 0.0356(19) 0.059(3) 0.041(2) -0.0038(18) 0.0122(16) -0.0139(19)
O6 0.066(2) 0.073(2) 0.078(2) 0.0184(18) 0.0064(18) 0.0023(18)
O5 0.0567(18) 0.0536(17) 0.0563(18) -0.0102(13) 0.0072(14) -0.0001(14)
C11 0.102(5) 0.111(5) 0.063(4) 0.018(3) 0.034(4) 0.011(5)
O1 0.0405(15) 0.090(2) 0.0455(16) -0.0056(15) 0.0037(12) -0.0204(15)
C6 0.046(3) 0.043(3) 0.075(4) -0.013(3) 0.002(3) 0.014(2)
C0AA 0.077(5) 0.066(4) 0.170(10) -0.029(5) 0.000(5) -0.021(4)

loop_
_atom_type_symbol
_atom_type_description
_atom_type_scat_dispersion_real
_atom_type_scat_dispersion_imag
_atom_type_scat_source
C C 0.0033 0.0016 'International Tables Vol C Tables 4.2.6.8 and 6.1.1.4'
H H 0.0000 0.0000 'International Tables Vol C Tables 4.2.6.8 and 6.1.1.4'
N N 0.0061 0.0033 'International Tables Vol C Tables 4.2.6.8 and 6.1.1.4'
O O 0.0106 0.0060 'International Tables Vol C Tables 4.2.6.8 and 6.1.1.4'
Ce Ce -0.2486 2.6331 'International Tables Vol C Tables 4.2.6.8 and 6.1.1.4'
K K 0.2009 0.2494 'International Tables Vol C Tables 4.2.6.8 and 6.1.1.4'

loop_
_geom_angle_atom_site_label_1
_geom_angle_atom_site_label_2
_geom_angle_atom_site_label_3
_geom_angle
_geom_angle_site_symmetry_1
_geom_angle_site_symmetry_3
O21 Ce01 O8 109.11(8) . .
O21 Ce01 O12 114.26(8) . .
O8 Ce01 O12 112.82(8) . .
O21 Ce01 O24 70.59(8) . .
O8 Ce01 O24 179.30(9) . .
O12 Ce01 O24 66.88(8) . .
O21 Ce01 O28 112.48(9) . .
O8 Ce01 O28 68.81(8) . .
O12 Ce01 O28 48.41(8) . .
O24 Ce01 O28 110.68(8) . .
O21 Ce01 O27 129.98(8) . .
O8 Ce01 O27 68.95(8) . .
O12 Ce01 O27 111.52(9) . .
O24 Ce01 O27 111.74(9) . .
O28 Ce01 O27 112.46(9) . .
O21 Ce01 O13 65.11(8) . .
O8 Ce01 O13 48.21(8) . .
O12 Ce01 O13 114.57(9) . .
O24 Ce01 O13 131.25(8) . .
O28 Ce01 O13 70.66(9) . .
O27 Ce01 O13 111.82(8) . .
O21 Ce01 O7 67.95(8) . .
O8 Ce01 O7 112.46(8) . .
O12 Ce01 O7 130.13(8) . .
O24 Ce01 O7 68.05(8) . .
O28 Ce01 O7 178.53(9) . .
O27 Ce01 O7 67.70(8) . .
O13 Ce01 O7 110.69(8) . .
O21 Ce01 O26 113.14(8) . .
O8 Ce01 O26 132.56(8) . .
O12 Ce01 O26 67.57(8) . .
O24 Ce01 O26 48.01(8) . .
O28 Ce01 O26 111.75(8) . .
O27 Ce01 O26 67.80(8) . .
O13 Ce01 O26 177.57(9) . .
O7 Ce01 O26 66.89(8) . .
O21 Ce01 O10 48.39(9) . .
O8 Ce01 O10 111.29(9) . .
O12 Ce01 O10 69.95(8) . .
O24 Ce01 O10 68.02(8) . .
O28 Ce01 O10 69.01(9) . .
O27 Ce01 O10 178.37(8) . .
O13 Ce01 O10 67.80(9) . .
O7 Ce01 O10 110.85(8) . .
O26 Ce01 O10 112.50(8) . .
O21 Ce01 O11 176.66(9) . .
O8 Ce01 O11 67.97(8) . .
O12 Ce01 O11 68.80(9) . .
O24 Ce01 O11 112.36(8) . .
O28 Ce01 O11 68.31(9) . .
O27 Ce01 O11 47.90(8) . .
O13 Ce01 O11 112.67(8) . .
O7 Ce01 O11 111.35(9) . .
O26 Ce01 O11 68.99(8) . .
O10 Ce01 O11 133.74(9) . .
O21 Ce01 O17 67.21(8) . .
O8 Ce01 O17 68.72(8) . .
O12 Ce01 O17 176.78(9) . .
O24 Ce01 O17 111.61(8) . .
O28 Ce01 O17 134.18(8) . .
O27 Ce01 O17 66.13(8) . .
O13 Ce01 O17 68.61(8) . .
O7 Ce01 O17 47.28(7) . .
O26 Ce01 O17 109.26(8) . .
O10 Ce01 O17 112.37(9) . .
O11 Ce01 O17 109.81(8) . .
O25 K02 O18 94.1(2) . 1_455
O25 K02 O14 85.64(12) . 2_755
O18 K02 O14 175.4(2) 1_455 2_755
O25 K02 O15 174.3(2) . 2_655
O18 K02 O15 91.10(10) 1_455 2_655
O14 K02 O15 89.4(2) 2_755 2_655
O25 K02 O9 104.79(14) . .
O18 K02 O9 108.09(13) 1_455 .
O14 K02 O9 76.43(16) 2_755 .
O15 K02 O9 71.17(16) 2_655 .
O25 K02 O22 66.85(14) . .
O18 K02 O22 107.44(15) 1_455 .
O14 K02 O22 68.19(15) 2_755 .
O15 K02 O22 113.84(16) 2_655 .
O9 K02 O22 143.98(12) . .
O25 K02 O20 109.05(14) . .
O18 K02 O20 102.84(14) 1_455 .
O14 K02 O20 72.93(14) 2_755 .
O15 K02 O20 72.08(16) 2_655 .
O9 K02 O20 131.69(16) . .
O22 K02 O20 42.24(9) . .
O25 K02 O16 101.91(16) . .
O18 K02 O16 65.80(13) 1_455 .
O14 K02 O16 118.80(17) 2_755 .
O15 K02 O16 77.99(15) 2_655 .
O9 K02 O16 42.66(10) . .
O22 K02 O16 167.11(15) . .
O20 K02 O16 147.85(12) . .
O25 K02 N10 88.16(14) . .
O18 K02 N10 111.88(14) 1_455 .
O14 K02 N10 63.49(15) 2_755 .
O15 K02 N10 92.19(15) 2_655 .
O9 K02 N10 136.84(14) . .
O22 K02 N10 21.76(8) . .
O20 K02 N10 21.90(9) . .
O16 K02 N10 169.72(12) . .
O25 K02 N00Q 109.33(14) . .
O18 K02 N00Q 86.25(13) 1_455 .
O14 K02 N00Q 98.22(17) 2_755 .
O15 K02 N00Q 68.54(15) 2_655 .
O9 K02 N00Q 21.94(9) . .
O22 K02 N00Q 165.80(12) . .
O20 K02 N00Q 139.70(14) . .
O16 K02 N00Q 21.82(9) . .
N10 K02 N00Q 154.30(15) . .
O14 N003 O11 123.1(5) . .
O14 N003 O27 119.1(6) . .
O11 N003 O27 117.8(4) . .
N00T O28 Ce01 96.8(2) . .
N003 O27 Ce01 97.1(3) . .
N00R O26 Ce01 96.9(3) . .
C01C C008 C00K 109.2(4) . .
C01C C008 H00A 109.8 . .
C00K C008 H00A 109.8 . .
C01C C008 H00B 109.8 . .
C00K C008 H00B 109.8 . .
H00A C008 H00B 108.3 . .
O19 N009 O17 123.1(4) . .
O19 N009 O7 118.8(4) . .
O17 N009 O7 118.1(3) . .
N00W C00A C01K 110.4(5) . .
N00W C00A H00C 109.6 . .
C01K C00A H00C 109.6 . .
N00W C00A H00D 109.6 . .
C01K C00A H00D 109.6 . .
H00C C00A H00D 108.1 . .
N00U O25 K02 173.2(4) . .
C022 O4 H4C 107.5 . .
O22 N10 O20 121.5(4) . .
O22 N10 O5 118.7(4) . .
O20 N10 O5 119.7(4) . .
O22 N10 K02 63.7(3) . .
O20 N10 K02 64.7(3) . .
O5 N10 K02 149.4(3) . .
C6 C00F C010 109.2(5) . .
C6 C00F C022 109.4(4) . .
C010 C00F C022 107.0(5) . .
C6 C00F H00E 110.4 . .
C010 C00F H00E 110.4 . .
C022 C00F H00E 110.4 . .
N00R O24 Ce01 98.0(3) . .
C01T C00I C01H 109.5(4) . .
C01T C00I H00F 109.8 . .
C01H C00I H00F 109.8 . .
C01T C00I H00G 109.8 . .
C01H C00I H00G 109.8 . .
H00F C00I H00G 108.2 . .
O18 N00J O13 122.6(4) . .
O18 N00J O8 120.9(4) . .
O13 N00J O8 116.5(4) . .
C01K C00K C008 108.7(4) . .
C01K C00K C01Z 109.3(4) . .
C008 C00K C01Z 109.1(3) . .
C01K C00K H00H 109.9 . .
C008 C00K H00H 109.9 . .
C01Z C00K H00H 109.9 . .
N10 O22 K02 94.6(3) . .
N00U O21 Ce01 98.1(3) . .
N10 O20 K02 93.4(3) . .
C00Y N00P C00Z 109.3(5) . .
C00Y N00P C013 111.3(4) . .
C00Z N00P C013 109.4(4) . .
C00Y N00P H00O 108.9 . .
C00Z N00P H00O 108.9 . .
C013 N00P H00O 108.9 . .
O16 N00Q O9 120.2(4) . .
O16 N00Q O6 119.7(4) . .
O9 N00Q O6 120.0(4) . .
O16 N00Q K02 64.7(3) . .
O9 N00Q K02 60.6(2) . .
O6 N00Q K02 153.7(3) . .
O15 N00R O24 121.4(5) . .
O15 N00R O26 121.6(5) . .
O24 N00R O26 117.0(4) . .
O23 N00T O28 122.4(5) . .
O23 N00T O12 120.4(5) . .
O28 N00T O12 117.2(2) . .
O25 N00U O10 122.7(5) . .
O25 N00U O21 119.8(5) . .
O10 N00U O21 117.5(4) . .
C01E N00W C00A 109.5(4) . .
C01E N00W C01C 109.6(4) . .
C00A N00W C01C 109.7(4) . .
C01E N00W H00P 109.3 . .
C00A N00W H00P 109.3 . .
C01C N00W H00P 109.3 . .
N01P C00X C023 108.1(3) . .
N01P C00X H00I 110.1 . .
C023 C00X H00I 110.1 . .
N01P C00X H00J 110.1 . .
C023 C00X H00J 110.1 . .
H00I C00X H00J 108.4 . .
N00P C00Y C010 107.6(4) . .
N00P C00Y H00K 110.2 . .
C010 C00Y H00K 110.2 . .
N00P C00Y H00L 110.2 . .
C010 C00Y H00L 110.2 . .
H00K C00Y H00L 108.5 . .
N00P C00Z C022 110.5(4) . .
N00P C00Z H00M 109.5 . .
C022 C00Z H00M 109.5 . .
N00P C00Z H00N 109.5 . .
C022 C00Z H00N 109.5 . .
H00M C00Z H00N 108.1 . .
C00F C010 C00Y 110.5(4) . .
C00F C010 H01A 109.6 . .
C00Y C010 H01A 109.6 . .
C00F C010 H01B 109.6 . .
C00Y C010 H01B 109.6 . .
H01A C010 H01B 108.1 . .
N00J O18 K02 171.8(4) . 1_655
N00P C013 C6 108.4(5) . .
N00P C013 H01C 110.0 . .
C6 C013 H01C 110.0 . .
N00P C013 H01D 110.0 . .
C6 C013 H01D 110.0 . .
H01C C013 H01D 108.4 . .
N009 O17 Ce01 96.2(2) . .
N00Q O16 K02 93.5(3) . .
N00R O15 K02 169.0(5) . 2_645
N01F C018 C01I 111.1(5) . .
N01F C018 H01E 109.4 . .
C01I C018 H01E 109.4 . .
N01F C018 H01F 109.4 . .
C01I C018 H01F 109.4 . .
H01E C018 H01F 108.0 . .
N003 O14 K02 165.2(5) . 2_745
N00J O13 Ce01 97.3(2) . .
C01I O3 H3C 111.0 . .
N00W C01C C008 110.3(4) . .
N00W C01C H01G 109.6 . .
C008 C01C H01G 109.6 . .
N00W C01C H01H 109.6 . .
C008 C01C H01H 109.6 . .
H01G C01C H01H 108.1 . .
N00T O12 Ce01 97.5(2) . .
N00W C01E C01Z 110.0(3) . .
N00W C01E H01I 109.7 . .
C01Z C01E H01I 109.7 . .
N00W C01E H01J 109.7 . .
C01Z C01E H01J 109.7 . .
H01I C01E H01J 108.2 . .
C01V N01F C018 111.4(6) . .
C01V N01F C01N 106.8(5) . .
C018 N01F C01N 109.5(5) . .
C01V N01F H01W 109.7 . .
C018 N01F H01W 109.7 . .
C01N N01F H01W 109.7 . .
N003 O11 Ce01 97.3(3) . .
C00I C01H C3 110.4(4) . .
C00I C01H C023 108.1(4) . .
C3 C01H C023 107.0(4) . .
C00I C01H H01K 110.4 . .
C3 C01H H01K 110.4 . .
C023 C01H H01K 110.4 . .
O3 C01I C018 109.5(7) . .
O3 C01I C01O 111.8(6) . .
C018 C01I C01O 107.7(5) . .
O3 C01I H01L 109.3 . .
C018 C01I H01L 109.3 . .
C01O C01I H01L 109.3 . .
C00A C01K C00K 109.1(5) . .
C00A C01K H01M 109.9 . .
C00K C01K H01M 109.9 . .
C00A C01K H01N 109.9 . .
C00K C01K H01N 109.9 . .
H01M C01K H01N 108.3 . .
N00U O10 Ce01 96.0(3) . .
C0AA C01N N01F 110.7(6) . .
C0AA C01N H01O 109.5 . .
N01F C01N H01O 109.5 . .
C0AA C01N H01P 109.5 . .
N01F C01N H01P 109.5 . .
H01O C01N H01P 108.1 . .
C0AA C01O C01I 110.0(6) . .
C0AA C01O C11 110.0(6) . .
C01I C01O C11 106.2(6) . .
C0AA C01O H01Q 110.2 . .
C01I C01O H01Q 110.2 . .
C11 C01O H01Q 110.2 . .
C01T N01P C020 109.1(4) . .
C01T N01P C00X 109.3(4) . .
C020 N01P C00X 110.6(4) . .
C01T N01P H01X 109.3 . .
C020 N01P H01X 109.3 . .
C00X N01P H01X 109.3 . .
N00Q O9 K02 97.4(3) . .
N01P C01T C00I 111.3(4) . .
N01P C01T H01R 109.4 . .
C00I C01T H01R 109.4 . .
N01P C01T H01S 109.4 . .
C00I C01T H01S 109.4 . .
H01R C01T H01S 108.0 . .
N00J O8 Ce01 98.1(3) . .
N01F C01V C11 110.2(5) . .
N01F C01V H01T 109.6 . .
C11 C01V H01T 109.6 . .
N01F C01V H01U 109.6 . .
C11 C01V H01U 109.6 . .
H01T C01V H01U 108.1 . .
C01Z O2 H2C 109.3 . .
N009 O7 Ce01 98.4(2) . .
O2 C01Z C00K 109.1(3) . .
O2 C01Z C01E 111.7(3) . .
C00K C01Z C01E 108.2(3) . .
O2 C01Z H01V 109.3 . .
C00K C01Z H01V 109.3 . .
C01E C01Z H01V 109.3 . .
N01P C020 C3 110.4(3) . .
N01P C020 H02A 109.6 . .
C3 C020 H02A 109.6 . .
N01P C020 H02B 109.6 . .
C3 C020 H02B 109.6 . .
H02A C020 H02B 108.1 . .
O4 C022 C00F 108.4(4) . .
O4 C022 C00Z 112.9(5) . .
C00F C022 C00Z 108.3(4) . .
O4 C022 H02C 109.0 . .
C00F C022 H02C 109.0 . .
C00Z C022 H02C 109.0 . .
C01H C023 C00X 110.4(3) . .
C01H C023 H02D 109.6 . .
C00X C023 H02D 109.6 . .
C01H C023 H02E 109.6 . .
C00X C023 H02E 109.6 . .
H02D C023 H02E 108.1 . .
O1 C3 C020 111.6(4) . .
O1 C3 C01H 113.0(4) . .
C020 C3 C01H 108.9(3) . .
O1 C3 H3A 107.7 . .
C020 C3 H3A 107.7 . .
C01H C3 H3A 107.7 . .
C01V C11 C01O 108.6(5) . .
C01V C11 H11A 110.0 . .
C01O C11 H11A 110.0 . .
C01V C11 H11B 110.0 . .
C01O C11 H11B 110.0 . .
H11A C11 H11B 108.4 . .
C3 O1 H1C 110.4 . .
C00F C6 C013 109.8(5) . .
C00F C6 H6A 109.7 . .
C013 C6 H6A 109.7 . .
C00F C6 H6B 109.7 . .
C013 C6 H6B 109.7 . .
H6A C6 H6B 108.2 . .
C01O C0AA C01N 109.2(6) . .
C01O C0AA H0AA 109.8 . .
C01N C0AA H0AA 109.8 . .
C01O C0AA H0AB 109.8 . .
C01N C0AA H0AB 109.8 . .
H0AA C0AA H0AB 108.3 . .

loop_
_geom_bond_atom_site_label_1
_geom_bond_atom_site_label_2
_geom_bond_distance
_geom_bond_site_symmetry_2
Ce01 O21 2.600(2) .
Ce01 O8 2.616(2) .
Ce01 O12 2.617(2) .
Ce01 O24 2.628(2) .
Ce01 O28 2.639(2) .
Ce01 O27 2.644(3) .
Ce01 O13 2.645(3) .
Ce01 O7 2.646(2) .
Ce01 O26 2.649(3) .
Ce01 O10 2.650(3) .
Ce01 O11 2.654(3) .
Ce01 O17 2.703(3) .
K02 O25 2.733(5) .
K02 O18 2.769(5) 1_455
K02 O14 2.819(5) 2_755
K02 O15 2.830(5) 2_655
K02 O9 2.900(4) .
K02 O22 2.965(4) .
K02 O20 2.986(4) .
K02 O16 2.989(5) .
K02 N10 3.297(4) .
K02 N00Q 3.300(4) .
N003 O14 1.218(6) .
N003 O11 1.243(6) .
N003 O27 1.269(6) .
O28 N00T 1.255(5) .
O26 N00R 1.261(6) .
C008 C01C 1.501(6) .
C008 C00K 1.519(6) .
C008 H00A 0.9700 .
C008 H00B 0.9700 .
N009 O19 1.238(4) .
N009 O17 1.241(5) .
N009 O7 1.261(5) .
C00A N00W 1.487(8) .
C00A C01K 1.504(6) .
C00A H00C 0.9700 .
C00A H00D 0.9700 .
O25 N00U 1.236(6) .
O4 C022 1.422(6) .
O4 H4C 0.8462 .
N10 O22 1.226(4) .
N10 O20 1.232(5) .
N10 O5 1.267(5) .
C00F C6 1.509(9) .
C00F C010 1.507(7) .
C00F C022 1.517(6) .
C00F H00E 0.9800 .
O24 N00R 1.258(6) .
O23 N00T 1.215(3) .
C00I C01T 1.493(7) .
C00I C01H 1.514(7) .
C00I H00F 0.9700 .
C00I H00G 0.9700 .
N00J O18 1.225(6) .
N00J O13 1.253(6) .
N00J O8 1.275(5) .
C00K C01K 1.520(7) .
C00K C01Z 1.524(5) .
C00K H00H 0.9800 .
O21 N00U 1.265(6) .
N00P C00Y 1.484(6) .
N00P C00Z 1.482(6) .
N00P C013 1.495(7) .
N00P H00O 0.9800 .
N00Q O16 1.229(5) .
N00Q O9 1.244(5) .
N00Q O6 1.248(5) .
N00R O15 1.207(6) .
N00T O12 1.269(5) .
N00U O10 1.253(6) .
N00W C01E 1.486(5) .
N00W C01C 1.491(6) .
N00W H00P 0.9800 .
C00X N01P 1.504(6) .
C00X C023 1.533(8) .
C00X H00I 0.9700 .
C00X H00J 0.9700 .
C00Y C010 1.531(7) .
C00Y H00K 0.9700 .
C00Y H00L 0.9700 .
C00Z C022 1.515(7) .
C00Z H00M 0.9700 .
C00Z H00N 0.9700 .
C010 H01A 0.9700 .
C010 H01B 0.9700 .
O18 K02 2.769(5) 1_655
C013 C6 1.525(9) .
C013 H01C 0.9700 .
C013 H01D 0.9700 .
O15 K02 2.830(5) 2_645
C018 N01F 1.457(8) .
C018 C01I 1.495(10) .
C018 H01E 0.9700 .
C018 H01F 0.9700 .
O14 K02 2.819(5) 2_745
O3 C01I 1.416(8) .
O3 H3C 0.8449 .
C01C H01G 0.9700 .
C01C H01H 0.9700 .
C01E C01Z 1.535(6) .
C01E H01I 0.9700 .
C01E H01J 0.9700 .
N01F C01V 1.449(7) .
N01F C01N 1.504(9) .
N01F H01W 0.9800 .
C01H C3 1.526(6) .
C01H C023 1.527(5) .
C01H H01K 0.9800 .
C01I C01O 1.524(9) .
C01I H01L 0.9800 .
C01K H01M 0.9700 .
C01K H01N 0.9700 .
C01N C0AA 1.472(12) .
C01N H01O 0.9700 .
C01N H01P 0.9700 .
C01O C0AA 1.467(12) .
C01O C11 1.540(9) .
C01O H01Q 0.9800 .
N01P C01T 1.475(7) .
N01P C020 1.494(5) .
N01P H01X 0.9800 .
C01T H01R 0.9700 .
C01T H01S 0.9700 .
C01V C11 1.474(8) .
C01V H01T 0.9700 .
C01V H01U 0.9700 .
O2 C01Z 1.405(4) .
O2 H2C 0.8459 .
C01Z H01V 0.9800 .
C020 C3 1.518(7) .
C020 H02A 0.9700 .
C020 H02B 0.9700 .
C022 H02C 0.9800 .
C023 H02D 0.9700 .
C023 H02E 0.9700 .
C3 O1 1.423(5) .
C3 H3A 0.9800 .
C11 H11A 0.9700 .
C11 H11B 0.9700 .
O1 H1C 0.8481 .
C6 H6A 0.9700 .
C6 H6B 0.9700 .
C0AA H0AA 0.9700 .
C0AA H0AB 0.9700 .
